data_2015352
loop_
_publ_author_name
'Fl\"orke, Ulrich'
'Herres-Pawlis, Sonja'
'Heuwing, Andreas'
'Neuba, Adam'
'Seewald, Oliver'
'Henkel, Gerald'

_publ_section_title
;
 The diprotonated
 2,2-(propane-1,3-diyl)bis(1,1,3,3-tetramethylguanidinium) cation:
 packing and conformational changes
;
_journal_coeditor_code FG3012
_journal_issue 6
_journal_name_full 'Acta Crystallographica Section C'
_journal_page_first m234
_journal_page_last m237
_journal_paper_doi 10.1107/S0108270106014429
_journal_volume 62
_journal_year 2006
_chemical_formula_iupac 'C13 H32 N6 2+ , 2Br -'
_chemical_formula_moiety 'C13 H32 N6 2+ , 2Br -'
_chemical_formula_sum 'C13 H32 Br2 N6'
_chemical_formula_weight 432.27
_chemical_name_systematic
;
2,2-(propane-1,3-diyl)bis(1,1,3,3-tetramethylguanidinium) dibromide
;
_space_group_IT_number 2
_symmetry_cell_setting triclinic
_symmetry_space_group_name_Hall '-P 1'
_symmetry_space_group_name_H-M 'P -1'
_atom_sites_solution_hydrogens difmap
_atom_sites_solution_primary direct
_atom_sites_solution_secondary difmap
_audit_creation_method SHELXL-97
_cell_angle_alpha 79.465(3)
_cell_angle_beta 89.731(3)
_cell_angle_gamma 89.361(2)
_cell_formula_units_Z 4
_cell_length_a 12.4256(14)
_cell_length_b 12.5254(15)
_cell_length_c 12.6935(15)
_cell_measurement_reflns_used 3469
_cell_measurement_temperature 120(2)
_cell_measurement_theta_max 23.97
_cell_measurement_theta_min 2.31
_cell_volume 1942.1(4)
_computing_cell_refinement SMART
_computing_data_collection 'SMART (Bruker, 2002)'
_computing_data_reduction 'SAINT (Bruker, 2002)'
_computing_molecular_graphics SHELXTL
_computing_publication_material SHELXTL
_computing_structure_refinement SHELXTL
_computing_structure_solution 'SHELXTL (Bruker, 2002)'
_diffrn_ambient_temperature 120(2)
_diffrn_measured_fraction_theta_full 0.996
_diffrn_measured_fraction_theta_max 0.996
_diffrn_measurement_device_type 'Bruker SMART CCD area-detector'
_diffrn_measurement_method '\f and \w scans'
_diffrn_radiation_monochromator graphite
_diffrn_radiation_source 'sealed tube'
_diffrn_radiation_type MoK\a
_diffrn_radiation_wavelength 0.71073
_diffrn_reflns_av_R_equivalents 0.0649
_diffrn_reflns_av_sigmaI/netI 0.1293
_diffrn_reflns_limit_h_max 16
_diffrn_reflns_limit_h_min -15
_diffrn_reflns_limit_k_max 16
_diffrn_reflns_limit_k_min -16
_diffrn_reflns_limit_l_max 16
_diffrn_reflns_limit_l_min -16
_diffrn_reflns_number 19556
_diffrn_reflns_theta_full 27.88
_diffrn_reflns_theta_max 27.88
_diffrn_reflns_theta_min 1.63
_diffrn_standards_decay_% 0
_diffrn_standards_interval_time 400
_diffrn_standards_number 3478
_exptl_absorpt_coefficient_mu 4.178
_exptl_absorpt_correction_T_max 0.4349
_exptl_absorpt_correction_T_min 0.2428
_exptl_absorpt_correction_type multi-scan
_exptl_absorpt_process_details '(SADABS; Bruker, 2002)'
_exptl_crystal_colour colourless
_exptl_crystal_density_diffrn 1.478
_exptl_crystal_density_method 'not measured'
_exptl_crystal_description prism
_exptl_crystal_F_000 888
_exptl_crystal_size_max 0.42
_exptl_crystal_size_mid 0.22
_exptl_crystal_size_min 0.20
_refine_diff_density_max 0.949
_refine_diff_density_min -0.894
_refine_ls_extinction_method none
_refine_ls_goodness_of_fit_ref 0.987
_refine_ls_hydrogen_treatment constr
_refine_ls_matrix_type full
_refine_ls_number_parameters 387
_refine_ls_number_reflns 9242
_refine_ls_number_restraints 0
_refine_ls_restrained_S_all 0.987
_refine_ls_R_factor_all 0.0942
_refine_ls_R_factor_gt 0.0578
_refine_ls_shift/su_max 0.001
_refine_ls_shift/su_mean 0.000
_refine_ls_structure_factor_coef Fsqd
_refine_ls_weighting_details 'calc w=1/[\s^2^(Fo^2^)+(0.0440P)^2^] where P=(Fo^2^+2Fc^2^)/3'
_refine_ls_weighting_scheme calc
_refine_ls_wR_factor_gt 0.1285
_refine_ls_wR_factor_ref 0.1388
_reflns_number_gt 5769
_reflns_number_total 9242
_reflns_threshold_expression I>2\s(I)
_cod_data_source_file fg3012.cif
_cod_data_source_block I
_cod_database_code 2015352

loop_
_symmetry_equiv_pos_as_xyz
'x, y, z'
'-x, -y, -z'

loop_
_atom_site_type_symbol
_atom_site_label
_atom_site_fract_x
_atom_site_fract_y
_atom_site_fract_z
_atom_site_U_iso_or_equiv
_atom_site_adp_type
_atom_site_calc_flag
_atom_site_refinement_flags
_atom_site_occupancy
Br Br1 0.21776(5) 0.65444(5) 0.95708(5) 0.03482(17) Uani d . 1
Br Br2 0.72816(5) 0.80904(4) 0.70951(4) 0.03285(16) Uani d . 1
Br Br3 0.22558(5) 0.15980(5) 0.78783(4) 0.03379(16) Uani d . 1
Br Br4 0.71426(4) 0.33765(4) 0.57236(5) 0.03097(15) Uani d . 1
N N11 0.3247(3) 0.4184(3) 0.9363(3) 0.0233(10) Uani d . 1
H H11 0.2971 0.4842 0.9308 0.028 Uiso calc R 1
N N12 0.4455(4) 0.4830(4) 0.8021(4) 0.0292(11) Uani d . 1
N N13 0.4859(3) 0.3269(4) 0.9222(4) 0.0271(10) Uani d . 1
N N14 0.1088(3) 0.1451(3) 1.0304(3) 0.0229(10) Uani d . 1
H H14 0.1314 0.1377 0.9663 0.027 Uiso calc R 1
N N15 0.0292(3) 0.0492(3) 1.1836(3) 0.0220(9) Uani d . 1
N N16 0.1701(3) -0.0278(3) 1.1025(3) 0.0245(10) Uani d . 1
N N21 0.8200(3) 0.5801(3) 0.5462(4) 0.0267(10) Uani d . 1
H H21 0.7971 0.5132 0.5659 0.032 Uiso calc R 1
N N22 0.9398(4) 0.5614(4) 0.6873(4) 0.0307(11) Uani d . 1
N N23 0.9751(4) 0.6806(4) 0.5286(4) 0.0307(11) Uani d . 1
N N24 0.6106(3) 0.8538(3) 0.4642(3) 0.0237(10) Uani d . 1
H H24 0.6359 0.8539 0.5288 0.028 Uiso calc R 1
N N25 0.6791(4) 1.0246(3) 0.4010(3) 0.0247(10) Uani d . 1
N N26 0.5286(3) 0.9661(3) 0.3201(3) 0.0232(10) Uani d . 1
C C11 0.0799(4) 0.2554(4) 1.0469(4) 0.0255(12) Uani d . 1
H H10A 0.0925 0.2609 1.1226 0.031 Uiso calc R 1
H H10B 0.0024 0.2692 1.0315 0.031 Uiso calc R 1
C C12 0.1459(4) 0.3401(4) 0.9746(4) 0.0262(12) Uani d . 1
H H10C 0.1338 0.3336 0.8990 0.031 Uiso calc R 1
H H10D 0.1212 0.4133 0.9836 0.031 Uiso calc R 1
C C13 0.2647(4) 0.3282(4) 0.9986(4) 0.0272(12) Uani d . 1
H H10E 0.2765 0.3264 1.0760 0.033 Uiso calc R 1
H H10F 0.2916 0.2588 0.9813 0.033 Uiso calc R 1
C C14 0.4183(4) 0.4077(4) 0.8872(4) 0.0245(12) Uani d . 1
C C15 0.3644(5) 0.5479(5) 0.7338(5) 0.0446(17) Uani d . 1
H H10G 0.2951 0.5106 0.7427 0.067 Uiso calc R 1
H H10H 0.3872 0.5571 0.6587 0.067 Uiso calc R 1
H H10I 0.3568 0.6193 0.7544 0.067 Uiso calc R 1
C C16 0.5574(5) 0.5129(5) 0.7790(5) 0.0397(15) Uani d . 1
H H10J 0.6015 0.4860 0.8422 0.060 Uiso calc R 1
H H10K 0.5627 0.5921 0.7605 0.060 Uiso calc R 1
H H10L 0.5831 0.4806 0.7187 0.060 Uiso calc R 1
C C17 0.5507(5) 0.2770(5) 0.8485(5) 0.0354(14) Uani d . 1
H H10M 0.5386 0.3157 0.7751 0.053 Uiso calc R 1
H H10N 0.5302 0.2009 0.8541 0.053 Uiso calc R 1
H H10O 0.6269 0.2808 0.8666 0.053 Uiso calc R 1
C C108 0.4936(5) 0.2740(5) 1.0319(5) 0.0413(16) Uani d . 1
H H10P 0.4668 0.3230 1.0783 0.062 Uiso calc R 1
H H10Q 0.5689 0.2548 1.0493 0.062 Uiso calc R 1
H H10R 0.4503 0.2080 1.0431 0.062 Uiso calc R 1
C C19 0.1032(4) 0.0557(4) 1.1058(4) 0.0227(11) Uani d . 1
C C110 0.0514(5) -0.0090(4) 1.2927(4) 0.0314(13) Uani d . 1
H H11A 0.1266 -0.0336 1.2975 0.047 Uiso calc R 1
H H11B 0.0041 -0.0719 1.3095 0.047 Uiso calc R 1
H H11C 0.0383 0.0397 1.3438 0.047 Uiso calc R 1
C C111 -0.0762(4) 0.1003(4) 1.1676(4) 0.0276(12) Uani d . 1
H H11D -0.0761 0.1691 1.1940 0.041 Uiso calc R 1
H H11E -0.1302 0.0521 1.2070 0.041 Uiso calc R 1
H H11F -0.0936 0.1142 1.0911 0.041 Uiso calc R 1
C C112 0.2772(4) -0.0107(5) 1.0539(5) 0.0366(15) Uani d . 1
H H11G 0.2755 -0.0261 0.9809 0.055 Uiso calc R 1
H H11H 0.3293 -0.0594 1.0968 0.055 Uiso calc R 1
H H11I 0.2985 0.0649 1.0514 0.055 Uiso calc R 1
C C113 0.1397(5) -0.1404(4) 1.1414(5) 0.0348(14) Uani d . 1
H H11J 0.1747 -0.1671 1.2103 0.052 Uiso calc R 1
H H11K 0.1626 -0.1851 1.0894 0.052 Uiso calc R 1
H H11L 0.0614 -0.1446 1.1505 0.052 Uiso calc R 1
C C21 0.5752(4) 0.7498(4) 0.4374(4) 0.0249(12) Uani d . 1
H H20A 0.5870 0.7504 0.3601 0.030 Uiso calc R 1
H H20B 0.4973 0.7402 0.4526 0.030 Uiso calc R 1
C C22 0.6390(4) 0.6555(4) 0.5040(4) 0.0247(12) Uani d . 1
H H20C 0.6353 0.6617 0.5806 0.030 Uiso calc R 1
H H20D 0.6058 0.5859 0.4963 0.030 Uiso calc R 1
C C23 0.7563(4) 0.6550(4) 0.4692(4) 0.0238(12) Uani d . 1
H H20E 0.7612 0.6334 0.3981 0.029 Uiso calc R 1
H H20F 0.7856 0.7291 0.4626 0.029 Uiso calc R 1
C C24 0.9108(4) 0.6078(4) 0.5882(4) 0.0261(12) Uani d . 1
C C25 0.8597(5) 0.5110(5) 0.7638(5) 0.0446(16) Uani d . 1
H H20G 0.7877 0.5249 0.7326 0.067 Uiso calc R 1
H H20H 0.8641 0.5416 0.8293 0.067 Uiso calc R 1
H H20I 0.8732 0.4325 0.7809 0.067 Uiso calc R 1
C C26 1.0505(5) 0.5475(5) 0.7224(5) 0.0466(17) Uani d . 1
H H20J 1.0980 0.5842 0.6656 0.070 Uiso calc R 1
H H20K 1.0688 0.4699 0.7384 0.070 Uiso calc R 1
H H20L 1.0598 0.5789 0.7870 0.070 Uiso calc R 1
C C27 1.0312(5) 0.7613(5) 0.5755(6) 0.0486(18) Uani d . 1
H H20M 1.0178 0.7487 0.6529 0.073 Uiso calc R 1
H H20N 1.0050 0.8340 0.5431 0.073 Uiso calc R 1
H H20O 1.1086 0.7559 0.5621 0.073 Uiso calc R 1
C C28 0.9859(4) 0.6868(5) 0.4150(4) 0.0323(13) Uani d . 1
H H20P 0.9447 0.6285 0.3929 0.048 Uiso calc R 1
H H20Q 1.0620 0.6790 0.3968 0.048 Uiso calc R 1
H H20R 0.9585 0.7573 0.3778 0.048 Uiso calc R 1
C C29 0.6058(4) 0.9482(4) 0.3946(4) 0.0204(11) Uani d . 1
C C210 0.7843(4) 0.9973(5) 0.4470(4) 0.0317(13) Uani d . 1
H H21B 0.7926 0.9182 0.4649 0.048 Uiso calc R 1
H H21C 0.7917 1.0282 0.5121 0.048 Uiso calc R 1
H H21D 0.8398 1.0271 0.3951 0.048 Uiso calc R 1
C C211 0.6541(5) 1.1411(4) 0.3695(4) 0.0325(14) Uani d . 1
H H21E 0.5813 1.1504 0.3396 0.049 Uiso calc R 1
H H21F 0.7060 1.1745 0.3154 0.049 Uiso calc R 1
H H21G 0.6583 1.1759 0.4324 0.049 Uiso calc R 1
C C212 0.5470(5) 1.0306(4) 0.2144(4) 0.0304(13) Uani d . 1
H H21H 0.6216 1.0556 0.2090 0.046 Uiso calc R 1
H H21I 0.4980 1.0935 0.2032 0.046 Uiso calc R 1
H H21J 0.5338 0.9862 0.1598 0.046 Uiso calc R 1
C C213 0.4196(4) 0.9226(4) 0.3411(4) 0.0266(12) Uani d . 1
H H21K 0.4159 0.8807 0.4142 0.040 Uiso calc R 1
H H21L 0.4030 0.8753 0.2899 0.040 Uiso calc R 1
H H21M 0.3674 0.9827 0.3331 0.040 Uiso calc R 1

loop_
_atom_site_aniso_label
_atom_site_aniso_U_11
_atom_site_aniso_U_22
_atom_site_aniso_U_33
_atom_site_aniso_U_12
_atom_site_aniso_U_13
_atom_site_aniso_U_23
Br1 0.0295(3) 0.0298(3) 0.0484(4) 0.0070(2) 0.0001(3) -0.0160(3)
Br2 0.0485(4) 0.0283(3) 0.0206(3) 0.0009(3) -0.0074(3) -0.0012(2)
Br3 0.0485(4) 0.0341(3) 0.0176(3) 0.0001(3) 0.0074(3) -0.0018(2)
Br4 0.0281(3) 0.0258(3) 0.0399(4) -0.0061(2) 0.0014(3) -0.0080(2)
N11 0.028(2) 0.015(2) 0.025(2) 0.0011(19) 0.007(2) -0.0010(18)
N12 0.028(3) 0.031(3) 0.025(3) 0.005(2) 0.009(2) 0.003(2)
N13 0.024(2) 0.028(2) 0.026(3) 0.003(2) 0.003(2) 0.002(2)
N14 0.026(2) 0.022(2) 0.018(2) 0.0038(19) 0.0036(19) 0.0019(18)
N15 0.028(2) 0.022(2) 0.015(2) -0.0006(19) 0.0037(19) -0.0007(18)
N16 0.028(2) 0.022(2) 0.022(2) 0.0019(19) 0.004(2) 0.0031(19)
N21 0.025(2) 0.018(2) 0.034(3) -0.0013(19) -0.004(2) 0.003(2)
N22 0.030(3) 0.033(3) 0.030(3) 0.001(2) -0.009(2) -0.009(2)
N23 0.026(3) 0.028(3) 0.041(3) -0.005(2) 0.000(2) -0.016(2)
N24 0.026(2) 0.028(2) 0.016(2) 0.000(2) -0.0003(19) 0.0012(19)
N25 0.031(3) 0.020(2) 0.020(2) -0.003(2) -0.002(2) 0.0021(19)
N26 0.026(2) 0.026(2) 0.016(2) -0.0003(19) -0.0019(19) 0.0007(18)
C11 0.023(3) 0.021(3) 0.032(3) 0.001(2) 0.003(2) -0.004(2)
C12 0.026(3) 0.020(3) 0.029(3) 0.003(2) 0.000(2) 0.005(2)
C13 0.025(3) 0.027(3) 0.028(3) -0.003(2) 0.003(2) 0.002(2)
C14 0.028(3) 0.023(3) 0.023(3) -0.002(2) 0.000(2) -0.005(2)
C15 0.053(4) 0.039(4) 0.034(4) 0.014(3) 0.008(3) 0.014(3)
C16 0.047(4) 0.037(3) 0.035(4) -0.011(3) 0.015(3) -0.007(3)
C17 0.038(3) 0.034(3) 0.037(4) 0.010(3) -0.001(3) -0.015(3)
C108 0.031(3) 0.059(4) 0.027(3) 0.003(3) -0.008(3) 0.009(3)
C19 0.022(3) 0.029(3) 0.016(3) -0.004(2) -0.002(2) 0.000(2)
C110 0.043(4) 0.025(3) 0.024(3) 0.000(3) 0.001(3) -0.001(2)
C111 0.025(3) 0.032(3) 0.025(3) -0.004(2) 0.000(2) -0.001(2)
C112 0.033(3) 0.044(4) 0.029(3) 0.014(3) 0.001(3) 0.004(3)
C113 0.052(4) 0.021(3) 0.031(3) 0.001(3) 0.002(3) -0.005(2)
C21 0.022(3) 0.024(3) 0.027(3) -0.004(2) -0.003(2) -0.001(2)
C22 0.025(3) 0.027(3) 0.021(3) -0.003(2) -0.002(2) 0.001(2)
C23 0.028(3) 0.021(3) 0.019(3) 0.002(2) -0.004(2) 0.008(2)
C24 0.029(3) 0.021(3) 0.030(3) 0.006(2) -0.007(3) -0.010(2)
C25 0.056(4) 0.044(4) 0.030(4) 0.004(3) -0.003(3) 0.002(3)
C26 0.045(4) 0.045(4) 0.052(4) 0.012(3) -0.027(3) -0.015(3)
C27 0.038(4) 0.042(4) 0.072(5) -0.008(3) -0.002(3) -0.026(4)
C28 0.026(3) 0.039(3) 0.031(3) -0.001(3) 0.001(3) -0.003(3)
C29 0.025(3) 0.023(3) 0.013(3) 0.002(2) 0.003(2) -0.003(2)
C210 0.036(3) 0.031(3) 0.029(3) -0.010(3) 0.003(3) -0.004(3)
C211 0.045(4) 0.019(3) 0.033(3) -0.007(3) 0.005(3) -0.001(2)
C212 0.038(3) 0.028(3) 0.022(3) 0.001(3) -0.004(3) 0.004(2)
C213 0.023(3) 0.027(3) 0.028(3) 0.007(2) -0.004(2) -0.002(2)

loop_
_atom_type_symbol
_atom_type_description
_atom_type_scat_dispersion_real
_atom_type_scat_dispersion_imag
_atom_type_scat_source
C C 0.0033 0.0016 'International Tables Vol C Tables 4.2.6.8 and 6.1.1.4'
H H 0.0000 0.0000 'International Tables Vol C Tables 4.2.6.8 and 6.1.1.4'
N N 0.0061 0.0033 'International Tables Vol C Tables 4.2.6.8 and 6.1.1.4'
Br Br -0.2901 2.4595 'International Tables Vol C Tables 4.2.6.8 and 6.1.1.4'

loop_
_geom_angle_atom_site_label_1
_geom_angle_atom_site_label_2
_geom_angle_atom_site_label_3
_geom_angle
C14 N11 C13 124.5(4)
C14 N11 H11 117.7
C13 N11 H11 117.7
C14 N12 C16 121.5(5)
C14 N12 C15 122.1(5)
C16 N12 C15 116.0(5)
C14 N13 C108 123.9(5)
C14 N13 C17 121.4(4)
C108 N13 C17 114.4(4)
C19 N14 C11 124.7(4)
C19 N14 H14 117.7
C11 N14 H14 117.7
C19 N15 C111 123.1(4)
C19 N15 C110 121.4(4)
C111 N15 C110 115.5(4)
C19 N16 C113 122.6(4)
C19 N16 C112 121.0(4)
C113 N16 C112 116.3(4)
C24 N21 C23 123.2(4)
C24 N21 H21 118.4
C23 N21 H21 118.4
C24 N22 C26 123.7(5)
C24 N22 C25 120.3(5)
C26 N22 C25 115.7(5)
C24 N23 C28 121.8(5)
C24 N23 C27 121.1(5)
C28 N23 C27 117.0(5)
C29 N24 C21 123.0(4)
C29 N24 H24 118.5
C21 N24 H24 118.5
C29 N25 C210 121.8(4)
C29 N25 C211 121.9(4)
C210 N25 C211 116.1(4)
C29 N26 C212 122.1(4)
C29 N26 C213 121.8(4)
C212 N26 C213 116.1(4)
N14 C11 C12 110.9(4)
N14 C11 H10A 109.5
C12 C11 H10A 109.5
N14 C11 H10B 109.5
C12 C11 H10B 109.5
H10A C11 H10B 108.0
C13 C12 C11 112.3(4)
C13 C12 H10C 109.1
C11 C12 H10C 109.1
C13 C12 H10D 109.1
C11 C12 H10D 109.1
H10C C12 H10D 107.9
N11 C13 C12 110.9(4)
N11 C13 H10E 109.5
C12 C13 H10E 109.5
N11 C13 H10F 109.5
C12 C13 H10F 109.5
H10E C13 H10F 108.0
N13 C14 N11 121.7(5)
N13 C14 N12 119.4(5)
N11 C14 N12 118.8(5)
N12 C15 H10G 109.5
N12 C15 H10H 109.5
H10G C15 H10H 109.5
N12 C15 H10I 109.5
H10G C15 H10I 109.5
H10H C15 H10I 109.5
N12 C16 H10J 109.5
N12 C16 H10K 109.5
H10J C16 H10K 109.5
N12 C16 H10L 109.5
H10J C16 H10L 109.5
H10K C16 H10L 109.5
N13 C17 H10M 109.5
N13 C17 H10N 109.5
H10M C17 H10N 109.5
N13 C17 H10O 109.5
H10M C17 H10O 109.5
H10N C17 H10O 109.5
N13 C108 H10P 109.5
N13 C108 H10Q 109.5
H10P C108 H10Q 109.5
N13 C108 H10R 109.5
H10P C108 H10R 109.5
H10Q C108 H10R 109.5
N16 C19 N14 120.0(5)
N16 C19 N15 120.0(5)
N14 C19 N15 119.9(5)
N15 C110 H11A 109.5
N15 C110 H11B 109.5
H11A C110 H11B 109.5
N15 C110 H11C 109.5
H11A C110 H11C 109.5
H11B C110 H11C 109.5
N15 C111 H11D 109.5
N15 C111 H11E 109.5
H11D C111 H11E 109.5
N15 C111 H11F 109.5
H11D C111 H11F 109.5
H11E C111 H11F 109.5
N16 C112 H11G 109.5
N16 C112 H11H 109.5
H11G C112 H11H 109.5
N16 C112 H11I 109.5
H11G C112 H11I 109.5
H11H C112 H11I 109.5
N16 C113 H11J 109.5
N16 C113 H11K 109.5
H11J C113 H11K 109.5
N16 C113 H11L 109.5
H11J C113 H11L 109.5
H11K C113 H11L 109.5
N24 C21 C22 109.7(4)
N24 C21 H20A 109.7
C22 C21 H20A 109.7
N24 C21 H20B 109.7
C22 C21 H20B 109.7
H20A C21 H20B 108.2
C23 C22 C21 111.8(4)
C23 C22 H20C 109.2
C21 C22 H20C 109.2
C23 C22 H20D 109.2
C21 C22 H20D 109.2
H20C C22 H20D 107.9
N21 C23 C22 111.0(4)
N21 C23 H20E 109.4
C22 C23 H20E 109.4
N21 C23 H20F 109.4
C22 C23 H20F 109.4
H20E C23 H20F 108.0
N21 C24 N22 120.6(5)
N21 C24 N23 119.2(5)
N22 C24 N23 120.2(5)
N22 C25 H20G 109.5
N22 C25 H20H 109.5
H20G C25 H20H 109.5
N22 C25 H20I 109.5
H20G C25 H20I 109.5
H20H C25 H20I 109.5
N22 C26 H20J 109.5
N22 C26 H20K 109.5
H20J C26 H20K 109.5
N22 C26 H20L 109.5
H20J C26 H20L 109.5
H20K C26 H20L 109.5
N23 C27 H20M 109.5
N23 C27 H20N 109.5
H20M C27 H20N 109.5
N23 C27 H20O 109.5
H20M C27 H20O 109.5
H20N C27 H20O 109.5
N23 C28 H20P 109.5
N23 C28 H20Q 109.5
H20P C28 H20Q 109.5
N23 C28 H20R 109.5
H20P C28 H20R 109.5
H20Q C28 H20R 109.5
N26 C29 N25 120.4(4)
N26 C29 N24 120.4(5)
N25 C29 N24 119.1(5)
N25 C210 H21B 109.5
N25 C210 H21C 109.5
H21B C210 H21C 109.5
N25 C210 H21D 109.5
H21B C210 H21D 109.5
H21C C210 H21D 109.5
N25 C211 H21E 109.5
N25 C211 H21F 109.5
H21E C211 H21F 109.5
N25 C211 H21G 109.5
H21E C211 H21G 109.5
H21F C211 H21G 109.5
N26 C212 H21H 109.5
N26 C212 H21I 109.5
H21H C212 H21I 109.5
N26 C212 H21J 109.5
H21H C212 H21J 109.5
H21I C212 H21J 109.5
N26 C213 H21K 109.5
N26 C213 H21L 109.5
H21K C213 H21L 109.5
N26 C213 H21M 109.5
H21K C213 H21M 109.5
H21L C213 H21M 109.5

loop_
_geom_bond_atom_site_label_1
_geom_bond_atom_site_label_2
_geom_bond_distance
N11 C14 1.333(6)
N11 C13 1.465(6)
N11 H11 0.8800
N12 C14 1.342(6)
N12 C16 1.459(7)
N12 C15 1.470(7)
N13 C14 1.322(6)
N13 C108 1.432(7)
N13 C17 1.452(6)
N14 C19 1.336(6)
N14 C11 1.475(6)
N14 H14 0.8800
N15 C19 1.339(6)
N15 C111 1.449(6)
N15 C110 1.468(7)
N16 C19 1.335(6)
N16 C113 1.460(6)
N16 C112 1.466(7)
N21 C24 1.326(7)
N21 C23 1.455(6)
N21 H21 0.8800
N22 C24 1.335(7)
N22 C26 1.447(7)
N22 C25 1.454(7)
N23 C24 1.342(7)
N23 C28 1.435(7)
N23 C27 1.450(7)
N24 C29 1.341(6)
N24 C21 1.477(6)
N24 H24 0.8800
N25 C29 1.341(6)
N25 C210 1.446(7)
N25 C211 1.471(6)
N26 C29 1.339(6)
N26 C212 1.451(6)
N26 C213 1.470(6)
C11 C12 1.516(7)
C11 H10A 0.9900
C11 H10B 0.9900
C12 C13 1.509(7)
C12 H10C 0.9900
C12 H10D 0.9900
C13 H10E 0.9900
C13 H10F 0.9900
C15 H10G 0.9800
C15 H10H 0.9800
C15 H10I 0.9800
C16 H10J 0.9800
C16 H10K 0.9800
C16 H10L 0.9800
C17 H10M 0.9800
C17 H10N 0.9800
C17 H10O 0.9800
C108 H10P 0.9800
C108 H10Q 0.9800
C108 H10R 0.9800
C110 H11A 0.9800
C110 H11B 0.9800
C110 H11C 0.9800
C111 H11D 0.9800
C111 H11E 0.9800
C111 H11F 0.9800
C112 H11G 0.9800
C112 H11H 0.9800
C112 H11I 0.9800
C113 H11J 0.9800
C113 H11K 0.9800
C113 H11L 0.9800
C21 C22 1.536(7)
C21 H20A 0.9900
C21 H20B 0.9900
C22 C23 1.521(7)
C22 H20C 0.9900
C22 H20D 0.9900
C23 H20E 0.9900
C23 H20F 0.9900
C25 H20G 0.9800
C25 H20H 0.9800
C25 H20I 0.9800
C26 H20J 0.9800
C26 H20K 0.9800
C26 H20L 0.9800
C27 H20M 0.9800
C27 H20N 0.9800
C27 H20O 0.9800
C28 H20P 0.9800
C28 H20Q 0.9800
C28 H20R 0.9800
C210 H21B 0.9800
C210 H21C 0.9800
C210 H21D 0.9800
C211 H21E 0.9800
C211 H21F 0.9800
C211 H21G 0.9800
C212 H21H 0.9800
C212 H21I 0.9800
C212 H21J 0.9800
C213 H21K 0.9800
C213 H21L 0.9800
C213 H21M 0.9800

loop_
_geom_torsion_atom_site_label_1
_geom_torsion_atom_site_label_2
_geom_torsion_atom_site_label_3
_geom_torsion_atom_site_label_4
_geom_torsion
C19 N14 C11 C12 149.9(5)
N14 C11 C12 C13 -62.8(6)
C14 N11 C13 C12 -137.5(5)
C11 C12 C13 N11 -173.4(4)
C108 N13 C14 N11 -28.2(8)
C17 N13 C14 N11 144.8(5)
C108 N13 C14 N12 149.7(5)
C17 N13 C14 N12 -37.3(8)
C13 N11 C14 N13 -27.4(8)
C13 N11 C14 N12 154.7(5)
C16 N12 C14 N13 -30.8(8)
C15 N12 C14 N13 155.8(5)
C16 N12 C14 N11 147.2(5)
C15 N12 C14 N11 -26.3(8)
C113 N16 C19 N14 -148.1(5)
C112 N16 C19 N14 28.6(7)
C113 N16 C19 N15 30.6(8)
C112 N16 C19 N15 -152.6(5)
C11 N14 C19 N16 -150.9(5)
C11 N14 C19 N15 30.4(7)
C111 N15 C19 N16 -146.1(5)
C110 N15 C19 N16 35.4(7)
C111 N15 C19 N14 32.7(7)
C110 N15 C19 N14 -145.8(5)
C29 N24 C21 C22 151.6(5)
N24 C21 C22 C23 -69.7(5)
C24 N21 C23 C22 -128.9(5)
C21 C22 C23 N21 168.3(4)
C23 N21 C24 N22 148.8(5)
C23 N21 C24 N23 -33.4(7)
C26 N22 C24 N21 151.5(5)
C25 N22 C24 N21 -21.9(8)
C26 N22 C24 N23 -26.3(8)
C25 N22 C24 N23 160.3(5)
C28 N23 C24 N21 -34.2(7)
C27 N23 C24 N21 141.5(5)
C28 N23 C24 N22 143.7(5)
C27 N23 C24 N22 -40.6(7)
C212 N26 C29 N25 34.1(7)
C213 N26 C29 N25 -145.2(5)
C212 N26 C29 N24 -146.3(5)
C213 N26 C29 N24 34.4(7)
C210 N25 C29 N26 -155.0(5)
C211 N25 C29 N26 29.9(7)
C210 N25 C29 N24 25.4(7)
C211 N25 C29 N24 -149.7(5)
C21 N24 C29 N26 31.1(7)
C21 N24 C29 N25 -149.2(5)

loop_
_cod_related_entry_id
_cod_related_entry_database
_cod_related_entry_code
1 ChemSpider 30654040
